data_7100477
loop_
_publ_author_name
'Archan Dey'
'Gautam R. Desiraju'

_publ_section_title
;
Correlation between molecular
dipole moment and centrosymmetry
in some crystalline diphenyl ethers.
;
_journal_name_full 'Chemical Communications'
_journal_paper_doi 10.1039/b502516h
_journal_year 2005
_chemical_formula_moiety 'C12 H8 I N O3'
_chemical_formula_sum 'C12 H8 I N O3'
_chemical_formula_weight 341.09
_chemical_melting_point 338
_chemical_name_common '4-Iodo-4'-nitrodiphenyl ether'
_space_group_IT_number 14
_symmetry_cell_setting monoclinic
_symmetry_space_group_name_Hall '-P 2yn'
_symmetry_space_group_name_H-M 'P 1 21/n 1'
_cell_angle_alpha 90.00
_cell_angle_beta 117.06(2)
_cell_angle_gamma 90.00
_cell_formula_units_Z 8
_cell_length_a 9.547(14)
_cell_length_b 28.28(4)
_cell_length_c 10.080(14)
_cell_measurement_temperature 243(2)
_cell_volume 2424(6)
_diffrn_ambient_temperature 243(2)
_exptl_crystal_density_diffrn 1.869
_cod_original_sg_symbol_H-M 'P 21/n'
_cod_database_code 7100477

loop_
_symmetry_equiv_pos_as_xyz
'x, y, z'
'-x+1/2, y+1/2, -z+1/2'
'-x, -y, -z'
'x-1/2, -y-1/2, z-1/2'

loop_
_atom_site_label
_atom_site_type_symbol
_atom_site_fract_x
_atom_site_fract_y
_atom_site_fract_z
_atom_site_U_iso_or_equiv
_atom_site_adp_type
_atom_site_occupancy
_atom_site_symmetry_multiplicity
_atom_site_calc_flag
_atom_site_refinement_flags
_atom_site_disorder_assembly
_atom_site_disorder_group
I1 I 0.33243(12) 0.04862(3) 0.81114(10) 0.0500(5) Uani 1 1 d . . .
O1 O 0.6314(12) 0.2497(3) 0.9257(13) 0.061(3) Uani 1 1 d . . .
N1 N 0.3237(17) 0.4228(6) 0.7987(15) 0.052(4) Uani 1 1 d . . .
C1 C 0.5496(16) 0.2902(5) 0.8954(15) 0.042(3) Uani 1 1 d . . .
I2 I -0.00474(15) 0.77429(4) 0.18800(14) 0.0727(5) Uani 1 1 d . . .
O2 O 0.2052(19) 0.4267(4) 0.6924(16) 0.082(4) Uani 1 1 d . . .
N2 N 0.4527(15) 0.4151(6) 0.4376(17) 0.059(4) Uani 1 1 d . . .
C2 C 0.4087(18) 0.2965(5) 0.7694(15) 0.051(3) Uani 1 1 d . . .
H2 H 0.3627 0.2711 0.7037 0.061 Uiso 1 1 d R . .
O3 O 0.3922(18) 0.4538(4) 0.8874(18) 0.084(4) Uani 1 1 d . . .
C3 C 0.3335(19) 0.3412(5) 0.7374(16) 0.051(3) Uani 1 1 d . . .
H3 H 0.2382 0.3456 0.6507 0.061 Uiso 1 1 d R . .
O4 O 0.0745(15) 0.5648(4) 0.0641(11) 0.071(3) Uani 1 1 d . . .
C4 C 0.3993(16) 0.3769(5) 0.8328(14) 0.038(3) Uani 1 1 d . . .
O5 O 0.5009(19) 0.3950(5) 0.3889(19) 0.093(5) Uani 1 1 d . . .
C5 C 0.5426(18) 0.3701(5) 0.9584(14) 0.045(4) Uani 1 1 d . . .
H5 H 0.5905 0.3957 1.0229 0.054 Uiso 1 1 d R . .
O6 O 0.4591(16) 0.4190(5) 0.5615(17) 0.088(4) Uani 1 1 d . . .
C6 C 0.6152(17) 0.3271(5) 0.9896(15) 0.046(4) Uani 1 1 d . . .
H6 H 0.7107 0.3230 1.0764 0.056 Uiso 1 1 d R . .
C7 C 0.5526(16) 0.2065(5) 0.8928(14) 0.047(4) Uani 1 1 d . . .
C8 C 0.5931(19) 0.1733(6) 0.8145(17) 0.055(4) Uani 1 1 d . . .
H8 H 0.6626 0.1814 0.7756 0.066 Uiso 1 1 d R . .
C9 C 0.5324(18) 0.1293(5) 0.7945(14) 0.049(4) Uani 1 1 d . . .
H9 H 0.5619 0.1066 0.7437 0.059 Uiso 1 1 d R . .
C10 C 0.4273(15) 0.1173(5) 0.8481(13) 0.037(3) Uani 1 1 d . . .
C11 C 0.3805(17) 0.1502(4) 0.9196(14) 0.041(3) Uani 1 1 d . . .
H11 H 0.3062 0.1423 0.9530 0.049 Uiso 1 1 d R . .
C12 C 0.4425(16) 0.1945(5) 0.9411(15) 0.044(4) Uani 1 1 d . . .
H12 H 0.4104 0.2172 0.9895 0.053 Uiso 1 1 d R . .
C13 C 0.1727(19) 0.5308(5) 0.1609(14) 0.050(4) Uani 1 1 d . . .
C14 C 0.266(2) 0.5050(6) 0.1196(17) 0.062(5) Uani 1 1 d . . .
H14 H 0.2665 0.5116 0.0283 0.074 Uiso 1 1 d R . .
C15 C 0.3564(17) 0.4708(6) 0.2041(16) 0.049(4) Uani 1 1 d . . .
H15 H 0.4202 0.4531 0.1740 0.058 Uiso 1 1 d R . .
C16 C 0.3548(17) 0.4613(5) 0.3438(18) 0.052(4) Uani 1 1 d . . .
C17 C 0.261(2) 0.4877(6) 0.3824(18) 0.060(5) Uani 1 1 d . . .
H17 H 0.2579 0.4812 0.4726 0.072 Uiso 1 1 d R . .
C18 C 0.170(2) 0.5238(5) 0.2934(17) 0.057(4) Uani 1 1 d . . .
H18 H 0.1081 0.5427 0.3228 0.068 Uiso 1 1 d R . .
C19 C 0.058(2) 0.6096(6) 0.1101(16) 0.052(4) Uani 1 1 d . . .
C20 C 0.1838(19) 0.6330(5) 0.2084(15) 0.047(4) Uani 1 1 d . . .
H20 H 0.2814 0.6177 0.2591 0.056 Uiso 1 1 d R . .
C21 C 0.1679(17) 0.6808(6) 0.2348(15) 0.050(4) Uani 1 1 d . . .
H21 H 0.2555 0.6980 0.3023 0.060 Uiso 1 1 d R . .
C22 C 0.0211(18) 0.7027(5) 0.1602(15) 0.045(4) Uani 1 1 d . . .
C23 C -0.1036(18) 0.6766(5) 0.0627(15) 0.047(4) Uani 1 1 d . . .
H23 H -0.2027 0.6911 0.0120 0.056 Uiso 1 1 d R . .
C24 C -0.0880(18) 0.6303(6) 0.0375(15) 0.048(4) Uani 1 1 d . . .
H24 H -0.1754 0.6126 -0.0286 0.058 Uiso 1 1 d R . .

loop_
_atom_site_aniso_label
_atom_site_aniso_U_11
_atom_site_aniso_U_22
_atom_site_aniso_U_33
_atom_site_aniso_U_23
_atom_site_aniso_U_13
_atom_site_aniso_U_12
I1 0.0841(8) 0.0249(7) 0.0503(7) 0.0026(4) 0.0387(6) -0.0027(5)
O1 0.065(7) 0.003(6) 0.100(9) 0.002(5) 0.024(6) 0.001(5)
N1 0.067(9) 0.065(12) 0.031(7) -0.014(8) 0.028(7) -0.007(8)
C1 0.056(9) 0.017(9) 0.051(8) -0.013(7) 0.023(7) -0.011(7)
I2 0.0884(10) 0.0424(9) 0.0838(9) -0.0020(6) 0.0362(7) 0.0088(6)
O2 0.121(11) 0.048(9) 0.075(9) 0.014(7) 0.044(9) 0.026(8)
N2 0.031(7) 0.085(14) 0.058(10) -0.009(9) 0.017(7) -0.029(8)
C2 0.077(8) 0.022(6) 0.043(6) -0.014(5) 0.018(6) -0.008(5)
O3 0.125(11) 0.028(8) 0.111(11) 0.010(7) 0.065(10) 0.018(7)
C3 0.077(8) 0.022(6) 0.043(6) -0.014(5) 0.018(6) -0.008(5)
O4 0.123(10) 0.039(7) 0.044(6) -0.005(6) 0.031(6) 0.019(6)
C4 0.068(9) 0.021(9) 0.037(8) 0.003(7) 0.034(7) 0.002(7)
O5 0.118(13) 0.055(10) 0.108(12) 0.045(9) 0.052(10) 0.021(8)
C5 0.095(11) 0.015(9) 0.034(8) -0.009(6) 0.035(8) -0.009(8)
O6 0.114(11) 0.055(9) 0.101(11) 0.029(8) 0.053(9) 0.017(7)
C6 0.065(10) 0.022(10) 0.042(8) 0.022(7) 0.014(7) 0.011(7)
C7 0.053(9) 0.031(10) 0.034(7) 0.002(7) 0.000(7) -0.005(7)
C8 0.091(12) 0.035(11) 0.072(10) -0.005(8) 0.065(10) -0.010(8)
C9 0.088(11) 0.026(10) 0.046(8) -0.008(7) 0.041(8) -0.003(8)
C10 0.060(9) 0.033(9) 0.029(7) -0.001(6) 0.029(7) -0.001(7)
C11 0.081(10) 0.015(8) 0.044(8) 0.005(6) 0.044(8) 0.001(7)
C12 0.059(9) 0.029(10) 0.060(9) -0.001(7) 0.039(8) 0.006(7)
C13 0.088(11) 0.034(10) 0.029(7) 0.009(7) 0.029(8) 0.006(8)
C14 0.106(14) 0.057(12) 0.051(9) -0.005(9) 0.060(10) -0.010(11)
C15 0.060(10) 0.042(10) 0.057(9) -0.007(8) 0.037(8) 0.006(8)
C16 0.053(9) 0.032(9) 0.074(11) 0.009(8) 0.031(8) 0.000(7)
C17 0.095(12) 0.047(11) 0.074(10) 0.001(9) 0.071(10) -0.007(9)
C18 0.095(12) 0.023(10) 0.066(10) 0.009(8) 0.047(9) 0.020(8)
C19 0.090(12) 0.046(11) 0.035(8) 0.001(8) 0.040(9) 0.002(9)
C20 0.083(11) 0.028(10) 0.040(8) -0.002(7) 0.037(8) 0.009(8)
C21 0.052(9) 0.061(12) 0.040(8) 0.009(8) 0.024(7) 0.008(8)
C22 0.077(11) 0.034(9) 0.035(7) 0.008(7) 0.035(8) 0.007(8)
C23 0.064(10) 0.035(10) 0.043(8) -0.006(7) 0.025(8) 0.015(8)
C24 0.062(10) 0.044(11) 0.034(7) 0.000(7) 0.019(7) -0.005(8)

loop_
_geom_bond_atom_site_label_1
_geom_bond_atom_site_label_2
_geom_bond_distance
_geom_bond_site_symmetry_2
_geom_bond_publ_flag
I1 C10 2.104(14) . ?
O1 C1 1.341(17) . ?
O1 C7 1.393(18) . ?
N1 O2 1.157(15) . ?
N1 O3 1.210(17) . ?
N1 C4 1.45(2) . ?
C1 C6 1.357(19) . ?
C1 C2 1.379(19) . ?
I2 C22 2.074(15) . ?
N2 O5 0.991(18) . ?
N2 O6 1.227(18) . ?
N2 C16 1.63(2) . ?
C2 C3 1.42(2) . ?
C3 C4 1.337(19) . ?
O4 C19 1.380(19) . ?
O4 C13 1.388(18) . ?
C4 C5 1.391(19) . ?
C5 C6 1.36(2) . ?
C7 C12 1.387(19) . ?
C7 C8 1.39(2) . ?
C8 C9 1.35(2) . ?
C9 C10 1.380(18) . ?
C10 C11 1.372(17) . ?
C11 C12 1.359(19) . ?
C13 C14 1.36(2) . ?
C13 C18 1.363(19) . ?
C14 C15 1.32(2) . ?
C15 C16 1.44(2) . ?
C16 C17 1.35(2) . ?
C17 C18 1.37(2) . ?
C19 C20 1.33(2) . ?
C19 C24 1.38(2) . ?
C20 C21 1.40(2) . ?
C21 C22 1.40(2) . ?
C22 C23 1.36(2) . ?
C23 C24 1.36(2) . ?

loop_
_cod_related_entry_id
_cod_related_entry_database
_cod_related_entry_code
1 ChemSpider 14726975
